data_7227979
loop_
_publ_author_name
'Shen, Feng-Fang'
'Zhao, Jiang-Lin'
'Chen, Kai'
'Hua, Zi-Yi'
'Chen, Mindong'
'Zhang, Yun-Qian'
'Zhu, Qian-Jiang'
'Tao, Zhu'

_publ_section_title
;
 Supramolecular coordination assemblies of a Symmetrical
 Octamethyl-Substituted Cucurbituril with alkali metal ions based on the
 outer-surface interactions of cucurbit[n]urils
;
_journal_name_full CrystEngComm
_journal_paper_doi 10.1039/C7CE00233E
_journal_year 2017
_chemical_formula_moiety 'C58 H76 N24 Na2 O24, 2(C7 H6 O3), 2Cl, (H2 O)'
_chemical_formula_sum 'C72 H90 Cl2 N24 Na2 O31'
_chemical_formula_weight 1904.56
_chemical_name_systematic
;
 ?
;
_space_group_IT_number 14
_symmetry_cell_setting monoclinic
_symmetry_space_group_name_Hall '-P 2ybc'
_symmetry_space_group_name_H-M 'P 1 21/c 1'
_atom_sites_solution_hydrogens geom
_atom_sites_solution_primary direct
_atom_sites_solution_secondary difmap
_audit_creation_method SHELXL-97
_audit_update_record
;
2016-11-28 deposited with the CCDC.
2017-04-03 downloaded from the CCDC.
;
_cell_angle_alpha 90.00
_cell_angle_beta 98.565(14)
_cell_angle_gamma 90.00
_cell_formula_units_Z 2
_cell_length_a 11.239(6)
_cell_length_b 15.408(8)
_cell_length_c 24.027(12)
_cell_measurement_temperature 223(2)
_cell_volume 4114(4)
_computing_cell_refinement 'SAINT (Bruker, 2005)'
_computing_data_collection 'APEX2 (Bruker, 2005)'
_computing_data_reduction SAINT
_computing_molecular_graphics 'Ortep-3 for Windows (Farrugia, 1997)'
_computing_publication_material 'WinGX (Farrugia, 1999)'
_computing_structure_refinement 'SHELXL97 (Sheldrick, 2008)'
_computing_structure_solution 'SHELXS97 (Sheldrick, 2008)'
_diffrn_ambient_temperature 223(2)
_diffrn_measured_fraction_theta_full 0.987
_diffrn_measured_fraction_theta_max 0.987
_diffrn_measurement_device_type 'Bruker Smart Apex2 CCD Detector'
_diffrn_measurement_method '\f and \w scan'
_diffrn_radiation_monochromator graphite
_diffrn_radiation_source 'fine-focus sealed tube'
_diffrn_radiation_type MoK\a
_diffrn_radiation_wavelength 0.71073
_diffrn_reflns_av_R_equivalents 0.0874
_diffrn_reflns_av_sigmaI/netI 0.0755
_diffrn_reflns_limit_h_max 12
_diffrn_reflns_limit_h_min -13
_diffrn_reflns_limit_k_max 17
_diffrn_reflns_limit_k_min -16
_diffrn_reflns_limit_l_max 28
_diffrn_reflns_limit_l_min -28
_diffrn_reflns_number 34438
_diffrn_reflns_theta_full 25.10
_diffrn_reflns_theta_max 25.10
_diffrn_reflns_theta_min 1.58
_exptl_absorpt_coefficient_mu 0.192
_exptl_absorpt_correction_T_max 0.9572
_exptl_absorpt_correction_T_min 0.9464
_exptl_absorpt_correction_type multi-scan
_exptl_absorpt_process_details 'SADABS (Bruker, 2008)'
_exptl_crystal_colour colorless
_exptl_crystal_density_diffrn 1.537
_exptl_crystal_density_method 'not measured'
_exptl_crystal_description prism
_exptl_crystal_F_000 1988
_exptl_crystal_size_max 0.29
_exptl_crystal_size_mid 0.27
_exptl_crystal_size_min 0.23
_platon_squeeze_details
;
;
_refine_diff_density_max 0.530
_refine_diff_density_min -0.438
_refine_diff_density_rms 0.125
_refine_ls_extinction_coef 0.0048(6)
_refine_ls_extinction_expression Fc^*^=kFc[1+0.001xFc^2^\l^3^/sin(2\q)]^-1/4^
_refine_ls_extinction_method SHELXL
_refine_ls_goodness_of_fit_ref 0.922
_refine_ls_hydrogen_treatment constr
_refine_ls_matrix_type full
_refine_ls_number_parameters 587
_refine_ls_number_reflns 7236
_refine_ls_number_restraints 0
_refine_ls_restrained_S_all 0.922
_refine_ls_R_factor_all 0.1140
_refine_ls_R_factor_gt 0.0609
_refine_ls_shift/su_max 0.001
_refine_ls_shift/su_mean 0.000
_refine_ls_structure_factor_coef Fsqd
_refine_ls_weighting_details 'calc w=1/[\s^2^(Fo^2^)+(0.1074P)^2^+0.0000P] where P=(Fo^2^+2Fc^2^)/3'
_refine_ls_weighting_scheme calc
_refine_ls_wR_factor_gt 0.1618
_refine_ls_wR_factor_ref 0.1919
_reflns_number_gt 3766
_reflns_number_total 7236
_reflns_threshold_expression >2sigma(I)
_cod_data_source_file c7ce00233e1.cif
_cod_data_source_block complex5
_cod_original_sg_symbol_H-M 'P 21/c'
_cod_database_code 7227979

loop_
_symmetry_equiv_pos_as_xyz
'x, y, z'
'-x, y+1/2, -z+1/2'
'-x, -y, -z'
'x, -y-1/2, z-1/2'

loop_
_atom_site_label
_atom_site_type_symbol
_atom_site_fract_x
_atom_site_fract_y
_atom_site_fract_z
_atom_site_U_iso_or_equiv
_atom_site_adp_type
_atom_site_occupancy
_atom_site_symmetry_multiplicity
_atom_site_calc_flag
_atom_site_refinement_flags
Cl1 Cl 0.54530(11) 0.00132(7) 0.63892(5) 0.0622(4) Uani 1 1 d .
C23 C 0.9089(3) -0.0782(3) 0.78680(17) 0.0440(10) Uani 1 1 d .
C24 C 0.9240(3) -0.1613(3) 0.80968(16) 0.0453(10) Uani 1 1 d .
H24 H 0.9075 -0.1721 0.8463 0.054 Uiso 1 1 calc R
C25 C 0.9633(3) -0.2279(3) 0.77827(16) 0.0468(10) Uani 1 1 d .
H25 H 0.9771 -0.2831 0.7945 0.056 Uiso 1 1 calc R
C26 C 0.9269(4) -0.0643(3) 0.73188(17) 0.0520(11) Uani 1 1 d .
H26 H 0.9135 -0.0089 0.7157 0.062 Uiso 1 1 calc R
C27 C 0.9646(3) -0.1319(3) 0.70046(16) 0.0499(10) Uani 1 1 d .
H27 H 0.9780 -0.1215 0.6633 0.060 Uiso 1 1 calc R
C28 C 0.9828(3) -0.2144(2) 0.72320(16) 0.0418(10) Uani 1 1 d .
C29 C 1.0245(4) -0.2876(3) 0.69198(17) 0.0487(11) Uani 1 1 d .
C30 C -0.0360(4) 0.6298(3) 0.9329(2) 0.0586(12) Uani 1 1 d .
C31 C -0.0034(4) 0.6500(3) 0.98855(19) 0.0614(12) Uani 1 1 d .
H31 H -0.0481 0.6906 1.0060 0.074 Uiso 1 1 calc R
C32 C 0.0964(4) 0.6099(3) 1.0192(2) 0.0600(12) Uani 1 1 d .
H32 H 0.1188 0.6233 1.0574 0.072 Uiso 1 1 calc R
C33 C 0.0320(4) 0.5696(3) 0.9067(2) 0.0668(13) Uani 1 1 d .
H33 H 0.0099 0.5559 0.8685 0.080 Uiso 1 1 calc R
C34 C 0.1303(4) 0.5313(3) 0.9374(2) 0.0670(13) Uani 1 1 d .
H34 H 0.1763 0.4916 0.9198 0.080 Uiso 1 1 calc R
C35 C 0.1629(4) 0.5501(3) 0.9935(2) 0.0551(11) Uani 1 1 d .
C36 C 0.2711(4) 0.5082(3) 1.0249(2) 0.0640(13) Uani 1 1 d .
O7 O 0.8761(3) -0.01446(17) 0.82026(11) 0.0552(8) Uani 1 1 d .
H7 H 0.8927 0.0414 0.8077 0.066 Uiso 1 1 calc R
O8 O 1.0398(3) -0.36001(19) 0.71099(12) 0.0637(8) Uani 1 1 d .
O9 O 1.0406(3) -0.26706(19) 0.64032(13) 0.0762(10) Uani 1 1 d .
H9 H 1.0640 -0.3105 0.6246 0.114 Uiso 1 1 calc R
O10 O -0.1323(3) 0.6673(2) 0.90039(13) 0.0756(9) Uani 1 1 d .
H10 H -0.1651 0.7020 0.9197 0.113 Uiso 1 1 calc R
O11 O 0.2997(3) 0.5374(2) 1.07708(17) 0.0866(11) Uani 1 1 d .
H11 H 0.3604 0.5115 1.0927 0.130 Uiso 1 1 calc R
O12 O 0.3284(3) 0.4532(2) 1.00600(16) 0.1009(13) Uani 1 1 d .
O1W O 0.9182(2) 0.11025(17) 0.92761(11) 0.0521(7) Uani 1 1 d .
O2W O 0.7297(3) 0.0027(2) 0.99645(13) 0.0741(10) Uani 1 1 d .
O3W O 0.9411(2) -0.10586(19) 0.95737(12) 0.0644(9) Uani 1 1 d .
Na1 Na 0.78514(13) -0.01225(10) 0.90462(6) 0.0484(4) Uani 1 1 d .
C1 C 0.5484(3) -0.1322(2) 0.84256(14) 0.0350(9) Uani 1 1 d .
C2 C 0.3661(3) -0.2118(2) 0.82930(14) 0.0352(9) Uani 1 1 d .
C3 C 0.3465(3) -0.1195(2) 0.79826(14) 0.0345(9) Uani 1 1 d .
C4 C 0.2280(3) -0.1272(3) 0.87149(16) 0.0394(9) Uani 1 1 d .
C5 C 0.5068(3) -0.0026(2) 0.78464(15) 0.0378(9) Uani 1 1 d .
H5A H 0.5943 -0.0055 0.7862 0.045 Uiso 1 1 calc R
H5B H 0.4710 -0.0016 0.7449 0.045 Uiso 1 1 calc R
C6 C 0.2016(3) 0.0048(2) 0.81539(16) 0.0428(10) Uani 1 1 d .
H6A H 0.1286 0.0072 0.8331 0.051 Uiso 1 1 calc R
H6B H 0.1766 0.0074 0.7746 0.051 Uiso 1 1 calc R
C7 C 0.5632(3) 0.1237(2) 0.84382(14) 0.0396(9) Uani 1 1 d .
C8 C 0.3598(3) 0.1219(2) 0.80108(14) 0.0354(9) Uani 1 1 d .
C9 C 0.3876(3) 0.2110(2) 0.83363(14) 0.0354(9) Uani 1 1 d .
C10 C 0.2476(3) 0.1304(2) 0.87665(15) 0.0374(9) Uani 1 1 d .
C11 C 0.5899(3) 0.2671(2) 0.88786(14) 0.0373(9) Uani 1 1 d .
H11A H 0.6740 0.2565 0.8835 0.045 Uiso 1 1 calc R
H11B H 0.5676 0.3242 0.8716 0.045 Uiso 1 1 calc R
C12 C 0.2899(3) 0.2751(2) 0.91608(14) 0.0401(9) Uani 1 1 d .
H12A H 0.2930 0.3314 0.8973 0.048 Uiso 1 1 calc R
H12B H 0.2090 0.2687 0.9262 0.048 Uiso 1 1 calc R
C13 C 0.6728(3) 0.2455(2) 0.98734(15) 0.0387(9) Uani 1 1 d .
C14 C 0.4906(3) 0.3197(2) 0.96938(14) 0.0355(9) Uani 1 1 d .
H14 H 0.4816 0.3785 0.9528 0.043 Uiso 1 1 calc R
C15 C 0.5364(3) 0.3228(2) 1.03340(13) 0.0346(8) Uani 1 1 d .
H15 H 0.5490 0.3831 1.0472 0.042 Uiso 1 1 calc R
C16 C 0.3449(3) 0.2595(2) 1.01874(15) 0.0379(9) Uani 1 1 d .
C17 C 0.7339(3) 0.2724(2) 1.08873(14) 0.0392(9) Uani 1 1 d .
H17A H 0.7332 0.3286 1.1078 0.047 Uiso 1 1 calc R
H17B H 0.8142 0.2644 1.0783 0.047 Uiso 1 1 calc R
C18 C 0.5610(3) -0.2789(2) 0.88231(13) 0.0373(9) Uani 1 1 d .
H18A H 0.6449 -0.2750 0.8760 0.045 Uiso 1 1 calc R
H18B H 0.5288 -0.3342 0.8665 0.045 Uiso 1 1 calc R
C19 C 0.3353(4) -0.2907(2) 0.79217(15) 0.0489(10) Uani 1 1 d .
H19A H 0.2496 -0.2912 0.7786 0.073 Uiso 1 1 calc R
H19B H 0.3572 -0.3430 0.8138 0.073 Uiso 1 1 calc R
H19C H 0.3794 -0.2883 0.7604 0.073 Uiso 1 1 calc R
C20 C 0.3034(3) -0.1253(3) 0.73561(15) 0.0495(10) Uani 1 1 d .
H20A H 0.3642 -0.1538 0.7174 0.074 Uiso 1 1 calc R
H20B H 0.2891 -0.0674 0.7203 0.074 Uiso 1 1 calc R
H20C H 0.2293 -0.1585 0.7290 0.074 Uiso 1 1 calc R
C21 C 0.3139(4) 0.1306(3) 0.73868(15) 0.0516(11) Uani 1 1 d .
H21A H 0.2373 0.1608 0.7335 0.077 Uiso 1 1 calc R
H21B H 0.3034 0.0733 0.7219 0.077 Uiso 1 1 calc R
H21C H 0.3715 0.1632 0.7207 0.077 Uiso 1 1 calc R
C22 C 0.3653(3) 0.2922(2) 0.79763(15) 0.0452(10) Uani 1 1 d .
H22A H 0.2802 0.2969 0.7833 0.068 Uiso 1 1 calc R
H22B H 0.4106 0.2887 0.7664 0.068 Uiso 1 1 calc R
H22C H 0.3909 0.3429 0.8203 0.068 Uiso 1 1 calc R
N1 N 0.4940(2) -0.20917(18) 0.85233(12) 0.0350(7) Uani 1 1 d .
N2 N 0.4667(2) -0.08079(19) 0.81040(11) 0.0349(7) Uani 1 1 d .
N3 N 0.2866(2) -0.20501(19) 0.87220(12) 0.0368(7) Uani 1 1 d .
N4 N 0.2603(2) -0.07790(19) 0.82911(12) 0.0369(7) Uani 1 1 d .
N5 N 0.4768(2) 0.07794(19) 0.81077(12) 0.0363(7) Uani 1 1 d .
N6 N 0.5154(2) 0.20197(18) 0.85601(11) 0.0355(7) Uani 1 1 d .
N7 N 0.2739(2) 0.08107(19) 0.83250(12) 0.0376(7) Uani 1 1 d .
N8 N 0.3090(2) 0.20698(19) 0.87674(11) 0.0356(7) Uani 1 1 d .
N9 N 0.5813(2) 0.26992(19) 0.94693(11) 0.0368(7) Uani 1 1 d .
N10 N 0.6478(2) 0.27492(19) 1.03835(11) 0.0379(7) Uani 1 1 d .
N11 N 0.3754(2) 0.27567(19) 0.96659(11) 0.0371(7) Uani 1 1 d .
N12 N 0.4418(2) 0.27957(19) 1.05774(11) 0.0369(7) Uani 1 1 d .
O1 O 0.6541(2) -0.11572(16) 0.85766(10) 0.0450(7) Uani 1 1 d .
O2 O 0.6675(2) 0.10168(16) 0.85772(10) 0.0464(7) Uani 1 1 d .
O3 O 0.7639(2) 0.20630(18) 0.98012(10) 0.0497(7) Uani 1 1 d .
O4 O 0.1554(2) -0.10691(17) 0.90292(11) 0.0493(7) Uani 1 1 d .
O5 O 0.1777(2) 0.11078(17) 0.90926(11) 0.0480(7) Uani 1 1 d .
O6 O 0.2479(2) 0.23295(17) 1.02867(10) 0.0452(7) Uani 1 1 d .

loop_
_atom_site_aniso_label
_atom_site_aniso_U_11
_atom_site_aniso_U_22
_atom_site_aniso_U_33
_atom_site_aniso_U_23
_atom_site_aniso_U_13
_atom_site_aniso_U_12
Cl1 0.0901(9) 0.0393(7) 0.0549(7) 0.0009(5) 0.0028(6) -0.0013(6)
C23 0.042(2) 0.036(2) 0.054(3) -0.005(2) 0.0087(18) -0.0058(18)
C24 0.054(2) 0.040(3) 0.042(2) -0.0005(19) 0.0082(18) -0.003(2)
C25 0.051(2) 0.035(2) 0.053(3) 0.001(2) -0.0009(19) -0.0027(19)
C26 0.071(3) 0.030(2) 0.055(3) 0.004(2) 0.012(2) 0.000(2)
C27 0.064(3) 0.044(3) 0.044(2) 0.000(2) 0.017(2) 0.000(2)
C28 0.045(2) 0.037(2) 0.044(2) -0.0012(19) 0.0079(18) -0.0012(18)
C29 0.055(3) 0.040(3) 0.050(3) -0.008(2) 0.005(2) -0.007(2)
C30 0.050(3) 0.054(3) 0.076(3) 0.005(3) 0.020(2) -0.004(2)
C31 0.057(3) 0.056(3) 0.074(3) -0.005(2) 0.019(2) 0.003(2)
C32 0.056(3) 0.052(3) 0.075(3) -0.005(2) 0.016(2) -0.008(2)
C33 0.079(3) 0.051(3) 0.075(3) -0.011(3) 0.027(3) -0.002(3)
C34 0.072(3) 0.048(3) 0.086(4) -0.004(3) 0.027(3) 0.003(3)
C35 0.051(3) 0.034(3) 0.083(3) 0.004(2) 0.020(2) -0.004(2)
C36 0.067(3) 0.045(3) 0.085(4) -0.001(3) 0.024(3) -0.001(2)
O7 0.078(2) 0.0334(17) 0.0608(18) -0.0074(13) 0.0330(15) -0.0032(14)
O8 0.094(2) 0.0331(18) 0.0653(19) -0.0026(15) 0.0148(17) 0.0101(16)
O9 0.122(3) 0.046(2) 0.068(2) -0.0074(16) 0.039(2) 0.0058(19)
O10 0.070(2) 0.088(2) 0.071(2) 0.0035(18) 0.0163(17) 0.0174(19)
O11 0.070(2) 0.073(2) 0.113(3) -0.015(2) 0.000(2) 0.0151(19)
O12 0.108(3) 0.084(3) 0.112(3) -0.012(2) 0.019(2) 0.047(3)
O1W 0.0551(16) 0.0503(18) 0.0527(17) 0.0045(13) 0.0138(13) -0.0071(14)
O2W 0.073(2) 0.092(3) 0.061(2) 0.0045(17) 0.0243(16) 0.0066(18)
O3W 0.0551(18) 0.070(2) 0.068(2) 0.0052(16) 0.0060(15) 0.0038(16)
Na1 0.0444(9) 0.0523(10) 0.0482(9) -0.0006(7) 0.0060(7) -0.0016(7)
C1 0.037(2) 0.037(2) 0.0316(19) -0.0014(16) 0.0083(16) 0.0012(17)
C2 0.041(2) 0.032(2) 0.034(2) -0.0009(16) 0.0072(16) -0.0003(17)
C3 0.0314(19) 0.037(2) 0.0340(19) -0.0028(16) 0.0017(15) 0.0002(16)
C4 0.031(2) 0.042(3) 0.043(2) -0.0052(19) -0.0012(17) -0.0018(18)
C5 0.043(2) 0.032(2) 0.040(2) 0.0006(17) 0.0125(17) 0.0002(17)
C6 0.043(2) 0.034(2) 0.050(2) -0.0013(18) -0.0001(18) 0.0056(18)
C7 0.048(2) 0.037(2) 0.033(2) 0.0039(17) 0.0042(18) 0.0009(19)
C8 0.038(2) 0.032(2) 0.0355(19) -0.0006(16) 0.0049(16) 0.0008(17)
C9 0.036(2) 0.035(2) 0.036(2) -0.0015(16) 0.0083(16) 0.0005(16)
C10 0.033(2) 0.037(2) 0.041(2) 0.0016(18) -0.0011(17) 0.0040(18)
C11 0.038(2) 0.035(2) 0.039(2) -0.0020(17) 0.0067(16) -0.0024(17)
C12 0.040(2) 0.041(2) 0.040(2) -0.0094(18) 0.0092(17) 0.0082(18)
C13 0.039(2) 0.033(2) 0.046(2) -0.0017(18) 0.0097(18) -0.0028(18)
C14 0.041(2) 0.028(2) 0.037(2) 0.0005(16) 0.0087(16) 0.0004(17)
C15 0.036(2) 0.031(2) 0.038(2) -0.0022(16) 0.0092(16) -0.0007(17)
C16 0.040(2) 0.031(2) 0.043(2) -0.0010(17) 0.0078(18) 0.0076(17)
C17 0.038(2) 0.041(2) 0.038(2) -0.0006(18) 0.0026(16) -0.0080(18)
C18 0.042(2) 0.035(2) 0.035(2) 0.0009(16) 0.0068(16) 0.0069(17)
C19 0.057(2) 0.041(3) 0.048(2) -0.0052(19) 0.0019(19) -0.002(2)
C20 0.052(2) 0.047(3) 0.047(2) -0.0036(19) -0.0038(19) 0.000(2)
C21 0.064(3) 0.044(3) 0.043(2) -0.0017(19) -0.004(2) 0.003(2)
C22 0.050(2) 0.036(2) 0.049(2) 0.0059(18) 0.0052(18) 0.0056(18)
N1 0.0320(16) 0.0286(18) 0.0433(17) 0.0037(14) 0.0024(13) -0.0010(13)
N2 0.0307(16) 0.0326(18) 0.0409(17) 0.0061(14) 0.0037(13) -0.0003(13)
N3 0.0355(17) 0.0347(19) 0.0417(18) 0.0022(14) 0.0108(13) 0.0015(14)
N4 0.0358(17) 0.0297(18) 0.0469(18) 0.0037(15) 0.0115(14) 0.0054(14)
N5 0.0345(17) 0.0335(19) 0.0404(17) -0.0035(14) 0.0039(13) 0.0038(14)
N6 0.0356(16) 0.0309(18) 0.0385(17) -0.0046(13) 0.0005(13) 0.0021(14)
N7 0.0400(18) 0.0294(18) 0.0445(18) -0.0043(14) 0.0095(14) -0.0044(14)
N8 0.0344(16) 0.0356(19) 0.0376(17) -0.0047(14) 0.0081(13) 0.0004(14)
N9 0.0370(17) 0.041(2) 0.0322(16) 0.0004(14) 0.0047(13) 0.0066(15)
N10 0.0341(16) 0.044(2) 0.0362(17) -0.0042(14) 0.0070(13) 0.0004(15)
N11 0.0360(17) 0.0402(19) 0.0350(17) -0.0003(14) 0.0052(13) 0.0011(14)
N12 0.0344(16) 0.042(2) 0.0348(17) 0.0026(14) 0.0075(13) -0.0026(14)
O1 0.0290(14) 0.0444(17) 0.0599(17) 0.0013(13) 0.0013(12) -0.0051(12)
O2 0.0339(15) 0.0437(17) 0.0597(17) -0.0026(13) 0.0008(13) 0.0055(12)
O3 0.0417(15) 0.0585(19) 0.0492(16) -0.0036(13) 0.0082(12) 0.0068(14)
O4 0.0397(15) 0.0566(19) 0.0548(17) -0.0032(14) 0.0180(13) 0.0052(13)
O5 0.0442(16) 0.0528(18) 0.0511(16) 0.0006(13) 0.0206(13) -0.0050(13)
O6 0.0362(15) 0.0561(18) 0.0447(15) -0.0010(13) 0.0102(12) -0.0044(13)

loop_
_atom_type_symbol
_atom_type_description
_atom_type_scat_dispersion_real
_atom_type_scat_dispersion_imag
_atom_type_scat_source
C C 0.0033 0.0016 'International Tables Vol C Tables 4.2.6.8 and 6.1.1.4'
H H 0.0000 0.0000 'International Tables Vol C Tables 4.2.6.8 and 6.1.1.4'
N N 0.0061 0.0033 'International Tables Vol C Tables 4.2.6.8 and 6.1.1.4'
O O 0.0106 0.0060 'International Tables Vol C Tables 4.2.6.8 and 6.1.1.4'
Na Na 0.0362 0.0249 'International Tables Vol C Tables 4.2.6.8 and 6.1.1.4'
Cl Cl 0.1484 0.1585 'International Tables Vol C Tables 4.2.6.8 and 6.1.1.4'

loop_
_geom_angle_atom_site_label_1
_geom_angle_atom_site_label_2
_geom_angle_atom_site_label_3
_geom_angle
_geom_angle_site_symmetry_1
_geom_angle_site_symmetry_3
O7 C23 C26 123.1(4) . .
O7 C23 C24 117.4(4) . .
C26 C23 C24 119.5(4) . .
C25 C24 C23 119.7(4) . .
C25 C24 H24 120.1 . .
C23 C24 H24 120.1 . .
C24 C25 C28 121.1(4) . .
C24 C25 H25 119.4 . .
C28 C25 H25 119.4 . .
C23 C26 C27 120.2(4) . .
C23 C26 H26 119.9 . .
C27 C26 H26 119.9 . .
C28 C27 C26 120.8(4) . .
C28 C27 H27 119.6 . .
C26 C27 H27 119.6 . .
C27 C28 C25 118.5(4) . .
C27 C28 C29 122.8(4) . .
C25 C28 C29 118.7(4) . .
O8 C29 O9 123.0(4) . .
O8 C29 C28 123.6(4) . .
O9 C29 C28 113.3(4) . .
O10 C30 C31 122.5(4) . .
O10 C30 C33 117.4(4) . .
C31 C30 C33 120.1(4) . .
C30 C31 C32 119.6(4) . .
C30 C31 H31 120.2 . .
C32 C31 H31 120.2 . .
C35 C32 C31 120.3(4) . .
C35 C32 H32 119.8 . .
C31 C32 H32 119.8 . .
C34 C33 C30 119.6(5) . .
C34 C33 H33 120.2 . .
C30 C33 H33 120.2 . .
C33 C34 C35 120.8(5) . .
C33 C34 H34 119.6 . .
C35 C34 H34 119.6 . .
C34 C35 C32 119.6(4) . .
C34 C35 C36 119.2(4) . .
C32 C35 C36 121.2(4) . .
O12 C36 O11 122.1(5) . .
O12 C36 C35 124.3(5) . .
O11 C36 C35 113.6(4) . .
C23 O7 Na1 134.3(2) . .
C23 O7 H7 112.8 . .
Na1 O7 H7 112.8 . .
C29 O9 H9 109.5 . .
C30 O10 H10 109.5 . .
C36 O11 H11 109.5 . .
O1 Na1 O2 90.51(11) . .
O1 Na1 O2W 106.15(12) . .
O2 Na1 O2W 99.42(11) . .
O1 Na1 O7 84.27(10) . .
O2 Na1 O7 83.51(10) . .
O2W Na1 O7 169.06(13) . .
O1 Na1 O1W 164.44(11) . .
O2 Na1 O1W 79.25(10) . .
O2W Na1 O1W 87.22(11) . .
O7 Na1 O1W 82.96(10) . .
O1 Na1 O3W 101.37(11) . .
O2 Na1 O3W 167.52(11) . .
O2W Na1 O3W 81.09(11) . .
O7 Na1 O3W 93.78(11) . .
O1W Na1 O3W 88.34(11) . .
O1 C1 N2 126.4(3) . .
O1 C1 N1 124.8(3) . .
N2 C1 N1 108.6(3) . .
N1 C2 N3 113.6(3) . .
N1 C2 C19 111.7(3) . .
N3 C2 C19 111.1(3) . .
N1 C2 C3 102.2(3) . .
N3 C2 C3 102.0(3) . .
C19 C2 C3 115.6(3) . .
N4 C3 N2 112.5(3) . .
N4 C3 C20 113.2(3) . .
N2 C3 C20 111.7(3) . .
N4 C3 C2 102.1(3) . .
N2 C3 C2 102.1(3) . .
C20 C3 C2 114.3(3) . .
O4 C4 N4 126.2(4) . .
O4 C4 N3 125.3(4) . .
N4 C4 N3 108.5(3) . .
N5 C5 N2 114.6(3) . .
N5 C5 H5A 108.6 . .
N2 C5 H5A 108.6 . .
N5 C5 H5B 108.6 . .
N2 C5 H5B 108.6 . .
H5A C5 H5B 107.6 . .
N4 C6 N7 115.5(3) . .
N4 C6 H6A 108.4 . .
N7 C6 H6A 108.4 . .
N4 C6 H6B 108.4 . .
N7 C6 H6B 108.4 . .
H6A C6 H6B 107.5 . .
O2 C7 N5 126.2(4) . .
O2 C7 N6 125.3(3) . .
N5 C7 N6 108.3(3) . .
N7 C8 N5 111.5(3) . .
N7 C8 C21 113.4(3) . .
N5 C8 C21 111.3(3) . .
N7 C8 C9 102.5(3) . .
N5 C8 C9 102.4(3) . .
C21 C8 C9 115.1(3) . .
N8 C9 N6 113.6(3) . .
N8 C9 C22 111.9(3) . .
N6 C9 C22 110.9(3) . .
N8 C9 C8 102.5(3) . .
N6 C9 C8 102.0(3) . .
C22 C9 C8 115.3(3) . .
O5 C10 N8 125.6(4) . .
O5 C10 N7 126.1(4) . .
N8 C10 N7 108.2(3) . .
N9 C11 N6 115.1(3) . .
N9 C11 H11A 108.5 . .
N6 C11 H11A 108.5 . .
N9 C11 H11B 108.5 . .
N6 C11 H11B 108.5 . .
H11A C11 H11B 107.5 . .
N11 C12 N8 114.3(3) . .
N11 C12 H12A 108.7 . .
N8 C12 H12A 108.7 . .
N11 C12 H12B 108.7 . .
N8 C12 H12B 108.7 . .
H12A C12 H12B 107.6 . .
O3 C13 N9 126.6(3) . .
O3 C13 N10 125.1(3) . .
N9 C13 N10 108.3(3) . .
N9 C14 N11 114.2(3) . .
N9 C14 C15 103.8(3) . .
N11 C14 C15 102.8(3) . .
N9 C14 H14 111.8 . .
N11 C14 H14 111.8 . .
C15 C14 H14 111.8 . .
N10 C15 N12 114.3(3) . .
N10 C15 C14 102.8(3) . .
N12 C15 C14 103.4(3) . .
N10 C15 H15 111.9 . .
N12 C15 H15 111.9 . .
C14 C15 H15 111.9 . .
O6 C16 N12 126.0(3) . .
O6 C16 N11 126.3(3) . .
N12 C16 N11 107.7(3) . .
N10 C17 N3 114.6(3) . 3_657
N10 C17 H17A 108.6 . .
N3 C17 H17A 108.6 3_657 .
N10 C17 H17B 108.6 . .
N3 C17 H17B 108.6 3_657 .
H17A C17 H17B 107.6 . .
N1 C18 N12 114.6(3) . 3_657
N1 C18 H18A 108.6 . .
N12 C18 H18A 108.6 3_657 .
N1 C18 H18B 108.6 . .
N12 C18 H18B 108.6 3_657 .
H18A C18 H18B 107.6 . .
C2 C19 H19A 109.5 . .
C2 C19 H19B 109.5 . .
H19A C19 H19B 109.5 . .
C2 C19 H19C 109.5 . .
H19A C19 H19C 109.5 . .
H19B C19 H19C 109.5 . .
C3 C20 H20A 109.5 . .
C3 C20 H20B 109.5 . .
H20A C20 H20B 109.5 . .
C3 C20 H20C 109.5 . .
H20A C20 H20C 109.5 . .
H20B C20 H20C 109.5 . .
C8 C21 H21A 109.5 . .
C8 C21 H21B 109.5 . .
H21A C21 H21B 109.5 . .
C8 C21 H21C 109.5 . .
H21A C21 H21C 109.5 . .
H21B C21 H21C 109.5 . .
C9 C22 H22A 109.5 . .
C9 C22 H22B 109.5 . .
H22A C22 H22B 109.5 . .
C9 C22 H22C 109.5 . .
H22A C22 H22C 109.5 . .
H22B C22 H22C 109.5 . .
C1 N1 C18 121.2(3) . .
C1 N1 C2 113.4(3) . .
C18 N1 C2 125.4(3) . .
C1 N2 C5 119.7(3) . .
C1 N2 C3 113.6(3) . .
C5 N2 C3 125.9(3) . .
C4 N3 C17 121.1(3) . 3_657
C4 N3 C2 113.4(3) . .
C17 N3 C2 125.5(3) 3_657 .
C4 N4 C6 119.9(3) . .
C4 N4 C3 114.0(3) . .
C6 N4 C3 125.9(3) . .
C7 N5 C5 120.3(3) . .
C7 N5 C8 113.5(3) . .
C5 N5 C8 125.9(3) . .
C7 N6 C11 120.6(3) . .
C7 N6 C9 113.6(3) . .
C11 N6 C9 125.8(3) . .
C10 N7 C6 119.4(3) . .
C10 N7 C8 113.4(3) . .
C6 N7 C8 126.1(3) . .
C10 N8 C12 120.2(3) . .
C10 N8 C9 113.2(3) . .
C12 N8 C9 126.5(3) . .
C13 N9 C11 122.9(3) . .
C13 N9 C14 112.4(3) . .
C11 N9 C14 122.7(3) . .
C13 N10 C17 122.9(3) . .
C13 N10 C15 112.6(3) . .
C17 N10 C15 123.5(3) . .
C16 N11 C12 123.1(3) . .
C16 N11 C14 112.6(3) . .
C12 N11 C14 121.5(3) . .
C16 N12 C18 123.4(3) . 3_657
C16 N12 C15 112.7(3) . .
C18 N12 C15 122.1(3) 3_657 .
C1 O1 Na1 143.3(3) . .
C7 O2 Na1 141.2(3) . .

loop_
_geom_bond_atom_site_label_1
_geom_bond_atom_site_label_2
_geom_bond_distance
_geom_bond_site_symmetry_2
C23 O7 1.354(4) .
C23 C26 1.381(5) .
C23 C24 1.394(5) .
C24 C25 1.384(5) .
C24 H24 0.9400 .
C25 C28 1.388(5) .
C25 H25 0.9400 .
C26 C27 1.389(5) .
C26 H26 0.9400 .
C27 C28 1.388(5) .
C27 H27 0.9400 .
C28 C29 1.468(5) .
C29 O8 1.209(5) .
C29 O9 1.319(5) .
C30 O10 1.364(5) .
C30 C31 1.369(6) .
C30 C33 1.408(6) .
C31 C32 1.390(6) .
C31 H31 0.9400 .
C32 C35 1.388(6) .
C32 H32 0.9400 .
C33 C34 1.368(6) .
C33 H33 0.9400 .
C34 C35 1.374(6) .
C34 H34 0.9400 .
C35 C36 1.480(6) .
C36 O12 1.195(5) .
C36 O11 1.325(6) .
O7 Na1 2.403(3) .
O7 H7 0.9400 .
O9 H9 0.8300 .
O10 H10 0.8300 .
O11 H11 0.8300 .
O1W Na1 2.420(3) .
O2W Na1 2.391(4) .
O3W Na1 2.470(3) .
Na1 O1 2.343(3) .
Na1 O2 2.378(3) .
C1 O1 1.215(4) .
C1 N2 1.363(4) .
C1 N1 1.371(4) .
C2 N1 1.462(4) .
C2 N3 1.465(4) .
C2 C19 1.517(5) .
C2 C3 1.605(5) .
C3 N4 1.454(4) .
C3 N2 1.466(4) .
C3 C20 1.514(5) .
C4 O4 1.233(4) .
C4 N4 1.362(5) .
C4 N3 1.366(4) .
C5 N5 1.453(4) .
C5 N2 1.456(4) .
C5 H5A 0.9800 .
C5 H5B 0.9800 .
C6 N4 1.451(4) .
C6 N7 1.452(4) .
C6 H6A 0.9800 .
C6 H6B 0.9800 .
C7 O2 1.219(4) .
C7 N5 1.356(4) .
C7 N6 1.370(4) .
C8 N7 1.455(4) .
C8 N5 1.467(4) .
C8 C21 1.517(5) .
C8 C9 1.588(5) .
C9 N8 1.459(4) .
C9 N6 1.464(4) .
C9 C22 1.520(5) .
C10 O5 1.227(4) .
C10 N8 1.367(4) .
C10 N7 1.372(5) .
C11 N9 1.437(4) .
C11 N6 1.450(4) .
C11 H11A 0.9800 .
C11 H11B 0.9800 .
C12 N11 1.431(4) .
C12 N8 1.450(4) .
C12 H12A 0.9800 .
C12 H12B 0.9800 .
C13 O3 1.223(4) .
C13 N9 1.358(4) .
C13 N10 1.374(4) .
C14 N9 1.443(4) .
C14 N11 1.454(4) .
C14 C15 1.548(5) .
C14 H14 0.9900 .
C15 N10 1.443(4) .
C15 N12 1.449(4) .
C15 H15 0.9900 .
C16 O6 1.220(4) .
C16 N12 1.362(4) .
C16 N11 1.370(4) .
C17 N10 1.433(4) .
C17 N3 1.441(4) 3_657
C17 H17A 0.9800 .
C17 H17B 0.9800 .
C18 N1 1.442(4) .
C18 N12 1.445(4) 3_657
C18 H18A 0.9800 .
C18 H18B 0.9800 .
C19 H19A 0.9700 .
C19 H19B 0.9700 .
C19 H19C 0.9700 .
C20 H20A 0.9700 .
C20 H20B 0.9700 .
C20 H20C 0.9700 .
C21 H21A 0.9700 .
C21 H21B 0.9700 .
C21 H21C 0.9700 .
C22 H22A 0.9700 .
C22 H22B 0.9700 .
C22 H22C 0.9700 .
N3 C17 1.441(4) 3_657
N12 C18 1.445(4) 3_657

loop_
_platon_squeeze_void_nr
_platon_squeeze_void_average_x
_platon_squeeze_void_average_y
_platon_squeeze_void_average_z
_platon_squeeze_void_volume
_platon_squeeze_void_count_electrons
_platon_squeeze_void_content
1 0.500 0.000 1.000 69 9 ' '
2 0.500 0.500 0.500 69 9 ' '
